data_7012765
loop_
_publ_author_name
'Bezombes, Jean-Philippe'
'Gehrhus, Barbara'
'Hitchcock, Peter B.'
'Lappert, Michael F.'
'Merle, Philippe G.'

_publ_section_title
;
 A comparative study of the behaviour of N-trimethylsilyl and
 N-neopentyl-anilines and 1,2-diaminobenzenes towards trimethylalane;
 X-ray structures of nine Al--N compounds
;
_journal_issue 9
_journal_name_full 'Dalton Transactions'
_journal_page_first 1821
_journal_paper_doi 10.1039/b300957m
_journal_year 2003
_chemical_compound_source 'synthesis as described'
_chemical_formula_moiety 'C14 H26 Al1 N1'
_chemical_formula_structural 'C14 H26 Al N'
_chemical_formula_sum 'C14 H26 Al N'
_chemical_formula_weight 235.34
_chemical_name_common '[Me3AlNH(Ph)(CH2tBu)]'
_space_group_IT_number 62
_symmetry_cell_setting orthorhombic
_symmetry_Int_Tables_number 62
_symmetry_space_group_name_Hall '-P 2ac 2n'
_symmetry_space_group_name_H-M 'P n m a'
_atom_sites_solution_hydrogens geom
_atom_sites_solution_primary direct
_atom_sites_solution_secondary difmap
_audit_conform_dict_location ftp://ftp.iucr.org/cifdics/cif_core.dic
_audit_conform_dict_name cif_core.dic
_audit_conform_dict_version 2.1
_audit_creation_date 2000-06-16T10:10:06-00:00
_audit_creation_method 'WinGX routine CIF_UPDATE'
_cell_angle_alpha 90
_cell_angle_beta 90
_cell_angle_gamma 90
_cell_formula_units_Z 4
_cell_length_a 11.7498(6)
_cell_length_b 15.3318(14)
_cell_length_c 8.6902(8)
_cell_measurement_reflns_used 9876
_cell_measurement_temperature 173(2)
_cell_measurement_theta_max 25.028
_cell_measurement_theta_min 3.705
_cell_measurement_wavelength 0.71073
_cell_volume 1565.5(2)
_computing_cell_refinement 'HKL Scalepack (Otwinowski & Minor 1997)'
_computing_data_reduction 'HKL Denzo and Scalepack (Otwinowski & Minor 1997)'
_computing_molecular_graphics 'Ortep-3 for Windows (Farrugia, 1997)'
_computing_publication_material 'WinGX publication routines (Farrugia, 1999)'
_computing_structure_refinement 'SHELXL-97 (Sheldrick, 1997)'
_computing_structure_solution 'SHELXS-97 (Sheldrick, 1997)'
_diffrn_ambient_temperature 173(2)
_diffrn_measured_fraction_theta_full 0.987
_diffrn_measured_fraction_theta_max 0.987
_diffrn_measurement_device KappaCCD
_diffrn_measurement_method CCD
_diffrn_radiation_monochromator graphite
_diffrn_radiation_probe x-ray
_diffrn_radiation_type MoK\a
_diffrn_radiation_wavelength 0.71073
_diffrn_reflns_av_R_equivalents 0.0705
_diffrn_reflns_av_unetI/netI 0.0421
_diffrn_reflns_limit_h_max 13
_diffrn_reflns_limit_h_min -12
_diffrn_reflns_limit_k_max 18
_diffrn_reflns_limit_k_min -15
_diffrn_reflns_limit_l_max 10
_diffrn_reflns_limit_l_min -8
_diffrn_reflns_number 8383
_diffrn_reflns_theta_full 24.97
_diffrn_reflns_theta_max 24.97
_diffrn_reflns_theta_min 3.95
_exptl_absorpt_coefficient_mu 0.109
_exptl_absorpt_correction_T_max 0.9892
_exptl_absorpt_correction_T_min 0.9578
_exptl_crystal_colour colourless
_exptl_crystal_density_diffrn 0.998
_exptl_crystal_density_method 'not measured'
_exptl_crystal_description prism
_exptl_crystal_F_000 520
_exptl_crystal_size_max 0.4
_exptl_crystal_size_mid 0.1
_exptl_crystal_size_min 0.1
_refine_diff_density_max 0.219
_refine_diff_density_min -0.147
_refine_diff_density_rms 0.034
_refine_ls_extinction_method none
_refine_ls_goodness_of_fit_ref 1.228
_refine_ls_hydrogen_treatment riding
_refine_ls_matrix_type full
_refine_ls_number_parameters 134
_refine_ls_number_reflns 1410
_refine_ls_number_restraints 0
_refine_ls_restrained_S_all 1.228
_refine_ls_R_factor_all 0.0754
_refine_ls_R_factor_gt 0.061
_refine_ls_shift/su_max 0.001
_refine_ls_shift/su_mean 0
_refine_ls_structure_factor_coef Fsqd
_refine_ls_weighting_details 'calc w=1/[\s^2^(Fo^2^)+(0.0124P)^2^+1.1416P] where P=(Fo^2^+2Fc^2^)/3'
_refine_ls_weighting_scheme calc
_refine_ls_wR_factor_gt 0.1238
_refine_ls_wR_factor_ref 0.1288
_reflns_number_gt 1193
_reflns_number_total 1410
_reflns_threshold_expression >2sigma(I)
_cod_data_source_file b300957m.txt
_cod_data_source_block lappert-2
_cod_original_sg_symbol_H-M Pnma
_cod_database_code 7012765

loop_
_symmetry_equiv_pos_as_xyz
'x, y, z'
'-x+1/2, -y, z+1/2'
'x+1/2, -y+1/2, -z+1/2'
'-x, y+1/2, -z'
'-x, -y, -z'
'x-1/2, y, -z-1/2'
'-x-1/2, y-1/2, z-1/2'
'x, -y-1/2, z'

loop_
_atom_site_label
_atom_site_type_symbol
_atom_site_fract_x
_atom_site_fract_y
_atom_site_fract_z
_atom_site_U_iso_or_equiv
_atom_site_adp_type
_atom_site_occupancy
_atom_site_symmetry_multiplicity
_atom_site_calc_flag
_atom_site_refinement_flags
_atom_site_disorder_assembly
_atom_site_disorder_group
Al Al 0.38735(8) 0.25 0.16928(11) 0.0387(3) Uani 1 2 d S . .
N N 0.3974(3) 0.2334(5) 0.4050(5) 0.031(2) Uani 0.5 1 d P . .
H1 H 0.464(4) 0.221(3) 0.418(5) 0.038(14) Uiso 0.5 1 d P . .
C1 C 0.4678(2) 0.3575(2) 0.1175(4) 0.0797(11) Uani 1 1 d . . .
H1C H 0.5405 0.3593 0.1726 0.12 Uiso 1 1 calc R . .
H1B H 0.4214 0.4078 0.1475 0.12 Uiso 1 1 calc R . .
H1A H 0.4819 0.3594 0.0064 0.12 Uiso 1 1 calc R . .
C2 C 0.2233(3) 0.25 0.1182(4) 0.0606(12) Uani 1 2 d S . .
H2C H 0.1852 0.297 0.1745 0.091 Uiso 0.5 1 calc PR . .
H2B H 0.1898 0.1938 0.1473 0.091 Uiso 0.5 1 calc PR . .
H2A H 0.2137 0.2591 0.0073 0.091 Uiso 0.5 1 calc PR . .
C4 C 0.3734(5) 0.3113(4) 0.4958(6) 0.0360(12) Uani 0.5 1 d P . 1
C5 C 0.4591(4) 0.3517(4) 0.5778(7) 0.0452(13) Uani 0.5 1 d P . 1
H5 H 0.5341 0.3286 0.5754 0.054 Uiso 0.5 1 calc PR . 1
C6 C 0.4360(8) 0.4263(6) 0.6642(12) 0.058(2) Uani 0.5 1 d P . 1
H6 H 0.4948 0.4543 0.7205 0.07 Uiso 0.5 1 calc PR . 1
C7 C 0.3248(8) 0.4592(6) 0.6667(11) 0.069(2) Uani 0.5 1 d P . 1
H7 H 0.3075 0.5093 0.7267 0.083 Uiso 0.5 1 calc PR . 1
C8 C 0.2415(5) 0.4196(5) 0.5832(7) 0.0617(16) Uani 0.5 1 d P . 1
H8 H 0.1667 0.4431 0.5843 0.074 Uiso 0.5 1 calc PR . 1
C9 C 0.2639(5) 0.3455(4) 0.4964(7) 0.0508(14) Uani 0.5 1 d P . 1
H9 H 0.2051 0.3185 0.4384 0.061 Uiso 0.5 1 calc PR . 1
C10 C 0.3309(6) 0.1537(4) 0.4477(7) 0.0377(13) Uani 0.5 1 d P . 2
H10B H 0.3479 0.1082 0.3701 0.045 Uiso 0.5 1 calc PR . 2
H10A H 0.2492 0.1682 0.4376 0.045 Uiso 0.5 1 calc PR . 2
C11 C 0.3484(4) 0.1132(3) 0.6065(6) 0.0437(12) Uani 0.5 1 d P . 2
C12 C 0.4740(8) 0.1018(6) 0.6393(11) 0.052(2) Uani 0.5 1 d P . 2
H12C H 0.4838 0.0711 0.7374 0.079 Uiso 0.5 1 calc PR . 2
H12B H 0.5106 0.1592 0.6452 0.079 Uiso 0.5 1 calc PR . 2
H12A H 0.5091 0.0677 0.5565 0.079 Uiso 0.5 1 calc PR . 2
C13 C 0.2920(5) 0.1658(4) 0.7356(6) 0.0574(14) Uani 0.5 1 d P . 2
H13C H 0.3013 0.1349 0.8335 0.086 Uiso 0.5 1 calc PR . 2
H13B H 0.2108 0.1728 0.7132 0.086 Uiso 0.5 1 calc PR . 2
H13A H 0.3279 0.2234 0.7426 0.086 Uiso 0.5 1 calc PR . 2
C14 C 0.2920(10) 0.0231(7) 0.5978(11) 0.069(3) Uani 0.5 1 d P . 2
H14C H 0.3284 -0.0114 0.5166 0.104 Uiso 0.5 1 calc PR . 2
H14B H 0.2109 0.03 0.5746 0.104 Uiso 0.5 1 calc PR . 2
H14A H 0.3008 -0.0068 0.6967 0.104 Uiso 0.5 1 calc PR . 2

loop_
_atom_site_aniso_label
_atom_site_aniso_U_11
_atom_site_aniso_U_22
_atom_site_aniso_U_33
_atom_site_aniso_U_23
_atom_site_aniso_U_13
_atom_site_aniso_U_12
Al 0.0253(5) 0.0586(7) 0.0323(5) 0 -0.0010(4) 0
N 0.0227(17) 0.036(7) 0.0357(17) -0.004(2) -0.0014(14) 0.0026(19)
C1 0.0552(18) 0.084(2) 0.100(3) 0.042(2) -0.0090(17) -0.0054(16)
C2 0.0309(19) 0.111(4) 0.040(2) 0 -0.0032(15) 0
C4 0.033(3) 0.036(3) 0.039(3) 0.002(3) 0.003(2) -0.001(2)
C5 0.038(3) 0.045(4) 0.052(4) -0.005(3) 0.005(2) 0.000(3)
C6 0.066(7) 0.046(5) 0.063(4) -0.016(4) 0.010(4) -0.002(4)
C7 0.075(6) 0.055(6) 0.077(7) -0.018(5) 0.024(5) 0.002(4)
C8 0.056(4) 0.055(4) 0.073(4) -0.009(3) 0.011(3) 0.013(3)
C9 0.040(3) 0.059(4) 0.053(4) -0.002(3) -0.001(3) 0.013(3)
C10 0.033(3) 0.043(4) 0.037(3) -0.001(3) 0.000(3) -0.007(3)
C11 0.045(3) 0.046(3) 0.041(3) 0.004(2) 0.002(2) -0.003(2)
C12 0.056(6) 0.045(6) 0.057(5) 0.014(4) -0.007(4) 0.000(4)
C13 0.060(3) 0.067(4) 0.045(3) 0.005(3) 0.011(3) 0.003(3)
C14 0.087(6) 0.056(6) 0.065(6) 0.010(5) 0.004(5) -0.017(5)

loop_
_atom_type_symbol
_atom_type_description
_atom_type_scat_dispersion_real
_atom_type_scat_dispersion_imag
_atom_type_scat_source
C C 0.0033 0.0016 'International Tables Vol C Tables 4.2.6.8 and 6.1.1.4'
H H 0 0 'International Tables Vol C Tables 4.2.6.8 and 6.1.1.4'
Al Al 0.0645 0.0514 'International Tables Vol C Tables 4.2.6.8 and 6.1.1.4'
N N 0.0061 0.0033 'International Tables Vol C Tables 4.2.6.8 and 6.1.1.4'

loop_
_geom_angle_atom_site_label_1
_geom_angle_atom_site_label_2
_geom_angle_atom_site_label_3
_geom_angle
_geom_angle_site_symmetry_1
_geom_angle_site_symmetry_3
_geom_angle_publ_flag
C1 Al C1 115.2(2) . 8_565 ?
C1 Al C2 114.84(10) . . ?
C1 Al C2 114.84(10) 8_565 . ?
C1 Al N 95.5(2) . 8_565 ?
C1 Al N 107.8(2) 8_565 8_565 ?
C2 Al N 106.14(16) . 8_565 ?
C1 Al N 107.8(2) . . ?
C1 Al N 95.5(2) 8_565 . ?
C2 Al N 106.14(16) . . ?
N Al N 14.2(4) 8_565 . ?
N N C4 129.3(4) 8_565 8_565 ?
N N C4 35.0(3) 8_565 . ?
C4 N C4 94.2(6) 8_565 . ?
N N C10 144.7(3) 8_565 . ?
C4 N C10 33.6(4) 8_565 . ?
C4 N C10 115.7(4) . . ?
N N C10 26.5(2) 8_565 8_565 ?
C4 N C10 108.8(5) 8_565 8_565 ?
C4 N C10 23.9(3) . 8_565 ?
C10 N C10 118.2(5) . 8_565 ?
N N Al 82.9(2) 8_565 . ?
C4 N Al 141.8(5) 8_565 . ?
C4 N Al 115.1(5) . . ?
C10 N Al 108.5(4) . . ?
C10 N Al 93.2(3) 8_565 . ?
N C4 C5 118.1(6) 8_565 . ?
N C4 C9 118.9(6) 8_565 . ?
C5 C4 C9 120.3(6) . . ?
N C4 N 15.7(5) 8_565 . ?
C5 C4 N 120.4(5) . . ?
C9 C4 N 119.3(5) . . ?
N C4 C4 50.7(4) 8_565 8_565 ?
C5 C4 C4 116.7(4) . 8_565 ?
C9 C4 C4 112.2(4) . 8_565 ?
N C4 C4 35.0(3) . 8_565 ?
C4 C5 C6 120.2(6) . . ?
C5 C6 C7 119.1(9) . . ?
C8 C7 C6 120.1(9) . . ?
C7 C8 C9 121.2(6) . . ?
C8 C9 C4 119.1(6) . . ?
N C10 C11 119.1(5) . . ?
N C10 N 8.8(3) . 8_565 ?
C11 C10 N 118.9(5) . 8_565 ?
C12 C11 C10 110.4(5) . . ?
C12 C11 C14 109.1(7) . . ?
C10 C11 C14 105.3(5) . . ?
C12 C11 C13 110.2(5) . . ?
C10 C11 C13 112.9(4) . . ?
C14 C11 C13 108.8(6) . . ?

loop_
_geom_bond_atom_site_label_1
_geom_bond_atom_site_label_2
_geom_bond_distance
_geom_bond_site_symmetry_2
_geom_bond_publ_flag
Al C1 1.953(3) . ?
Al C1 1.953(3) 8_565 ?
Al C2 1.978(3) . ?
Al N 2.067(4) 8_565 ?
Al N 2.067(4) . ?
N N 0.510(16) 8_565 ?
N C4 1.082(7) 8_565 ?
N C4 1.459(9) . ?
N C10 1.496(9) . ?
N C10 1.935(10) 8_565 ?
C4 N 1.082(7) 8_565 ?
C4 C5 1.381(8) . ?
C4 C9 1.389(8) . ?
C4 C4 1.880(13) 8_565 ?
C5 C6 1.394(9) . ?
C6 C7 1.401(12) . ?
C7 C8 1.361(12) . ?
C8 C9 1.389(8) . ?
C10 C11 1.528(7) . ?
C10 N 1.935(10) 8_565 ?
C11 C12 1.513(11) . ?
C11 C14 1.534(11) . ?
C11 C13 1.532(7) . ?
